data_4067427
loop_
_publ_author_name
'Buil, Mar\'ia L.'
'Castarlenas, Ricardo'
'Esteruelas, Miguel A.'
'Izquierdo, Susana'
'Lalrempuia, Ralte'
'O\~nate, Enrique'

_publ_section_title
;
 Dicationic Alkylidene&#x2212;, Olefin&#x2212;, and
 Alkoxyalkenylcarbene&#x2212;Osmium Complexes Stabilized by a NHC Ligand
;
_journal_issue 4
_journal_name_full Organometallics
_journal_page_first 876
_journal_paper_doi 10.1021/om900949j
_journal_volume 29
_journal_year 2010
_chemical_formula_sum 'C37.5 H52 B2 Cl F8 N7 Os'
_chemical_formula_weight 1000.13
_chemical_name_systematic
; 
 ? 
;
_space_group_IT_number 14
_symmetry_cell_setting monoclinic
_symmetry_space_group_name_Hall '-P 2ybc'
_symmetry_space_group_name_H-M 'P 1 21/c 1'
_atom_sites_solution_hydrogens geom
_atom_sites_solution_primary direct
_atom_sites_solution_secondary difmap
_audit_creation_method SHELXL-97
_cell_angle_alpha 90.00
_cell_angle_beta 100.657(3)
_cell_angle_gamma 90.00
_cell_formula_units_Z 4
_cell_length_a 12.0654(19)
_cell_length_b 12.944(2)
_cell_length_c 31.086(5)
_cell_measurement_reflns_used 941
_cell_measurement_temperature 293(2)
_cell_measurement_theta_max 16
_cell_measurement_theta_min 2
_cell_volume 4771.1(13)
_computing_cell_refinement 'SAINT+ v. 6.1 (Bruker AXS, 2000)'
_computing_data_collection 'SMART v. 5.625 (Bruker AXS, 2000)'
_computing_data_reduction 'SAINT+ v. 6.1 (Bruker AXS, 2000)'
_computing_molecular_graphics 'XP, SHELXTL v. 6.1 (Bruker, 2000)'
_computing_publication_material 'XCIF, SHELXTL v. 6.1 (Bruker, 2000)'
_computing_structure_refinement 'SHELXL-97 (Sheldrick, 1997)'
_computing_structure_solution 'SHELXS-97 (Sheldrick, 1990)'
_diffrn_ambient_temperature 293(2)
_diffrn_detector_area_resol_mean 8.26
_diffrn_measured_fraction_theta_full 0.997
_diffrn_measured_fraction_theta_max 0.997
_diffrn_measurement_device_type 'Bruker SMART APEX CCD system'
_diffrn_measurement_method '\w rotations with narrow frames'
_diffrn_radiation_monochromator graphite
_diffrn_radiation_source 'fine-focus sealed tube'
_diffrn_radiation_type MoK\a
_diffrn_radiation_wavelength 0.71073
_diffrn_reflns_av_R_equivalents 0.0800
_diffrn_reflns_av_sigmaI/netI 0.0588
_diffrn_reflns_limit_h_max 14
_diffrn_reflns_limit_h_min -14
_diffrn_reflns_limit_k_max 15
_diffrn_reflns_limit_k_min -15
_diffrn_reflns_limit_l_max 37
_diffrn_reflns_limit_l_min -37
_diffrn_reflns_number 49170
_diffrn_reflns_theta_full 25.43
_diffrn_reflns_theta_max 25.43
_diffrn_reflns_theta_min 1.71
_diffrn_standards_decay_% 'no decay'
_exptl_absorpt_coefficient_mu 2.792
_exptl_absorpt_correction_T_max 0.946
_exptl_absorpt_correction_T_min 0.757
_exptl_absorpt_correction_type multi-scan
_exptl_absorpt_process_details
;
Absorption correction performed with SADABS program. This is based on the
method of Blessing: Blessing, R. H., Acta Crystallogr., Sect. A 1995, 51, 33.

SADABS: Area-Detector Absorption Correction. Bruker-AXS 
within SAINT+ package, v. 6.1 (2000).
;
_exptl_crystal_colour colorless
_exptl_crystal_density_diffrn 1.392
_exptl_crystal_density_method 'not measured'
_exptl_crystal_description 'irregular prism'
_exptl_crystal_F_000 2004
_exptl_crystal_size_max 0.12
_exptl_crystal_size_mid 0.10
_exptl_crystal_size_min 0.02
_refine_diff_density_max 1.245
_refine_diff_density_min -0.692
_refine_diff_density_rms 0.135
_refine_ls_extinction_method none
_refine_ls_goodness_of_fit_ref 1.060
_refine_ls_hydrogen_treatment constr
_refine_ls_matrix_type full
_refine_ls_number_parameters 530
_refine_ls_number_reflns 8804
_refine_ls_number_restraints 85
_refine_ls_restrained_S_all 1.063
_refine_ls_R_factor_all 0.1051
_refine_ls_R_factor_gt 0.0634
_refine_ls_shift/su_max 0.011
_refine_ls_shift/su_mean 0.001
_refine_ls_structure_factor_coef Fsqd
_refine_ls_weighting_details 'calc w=1/[\s^2^(Fo^2^)+(0.0958P)^2^+4.4735P] where P=(Fo^2^+2Fc^2^)/3'
_refine_ls_weighting_scheme calc
_refine_ls_wR_factor_gt 0.1610
_refine_ls_wR_factor_ref 0.1856
_reflns_number_gt 5686
_reflns_number_total 8804
_reflns_threshold_expression >2sigma(I)
_cod_data_source_file om900949j_si_001.cif
_cod_data_source_block mae283as
_cod_original_cell_volume 4771.0(13)
_cod_original_sg_symbol_H-M P21/c
_cod_original_formula_sum 'C37.50 H52 B2 Cl F8 N7 Os'
_cod_database_code 4067427

loop_
_symmetry_equiv_pos_as_xyz
'x, y, z'
'-x, y+1/2, -z+1/2'
'-x, -y, -z'
'x, -y-1/2, z-1/2'

loop_
_atom_site_label
_atom_site_type_symbol
_atom_site_fract_x
_atom_site_fract_y
_atom_site_fract_z
_atom_site_U_iso_or_equiv
_atom_site_adp_type
_atom_site_occupancy
_atom_site_symmetry_multiplicity
_atom_site_calc_flag
_atom_site_refinement_flags
_atom_site_disorder_assembly
_atom_site_disorder_group
Os Os 0.67408(3) 0.87672(3) 0.130834(12) 0.06158(17) Uani 1 1 d . . .
N1 N 0.6272(8) 1.0289(8) 0.1221(3) 0.083(3) Uani 1 1 d . . .
N2 N 0.7915(6) 0.9252(6) 0.1817(3) 0.0640(19) Uani 1 1 d . . .
N3 N 0.7791(9) 0.9076(8) 0.0895(3) 0.086(3) Uani 1 1 d . . .
N4 N 0.5524(8) 0.8436(7) 0.0783(3) 0.082(3) Uani 1 1 d . . .
N5 N 0.5566(7) 0.8725(6) 0.1699(3) 0.0658(19) Uani 1 1 d . . .
N6 N 0.6985(6) 0.6581(5) 0.1733(2) 0.0583(18) Uani 1 1 d . . .
N7 N 0.8080(6) 0.6731(6) 0.1270(2) 0.0600(18) Uani 1 1 d . . .
C1 C 0.6094(15) 1.1095(13) 0.1192(4) 0.111(5) Uani 1 1 d . . .
C2 C 0.5682(15) 1.2234(10) 0.1160(6) 0.163(7) Uani 1 1 d . . .
H2A H 0.4874 1.2250 0.1121 0.244 Uiso 1 1 calc R . .
H2B H 0.5917 1.2562 0.0914 0.244 Uiso 1 1 calc R . .
H2C H 0.6000 1.2595 0.1424 0.244 Uiso 1 1 calc R . .
C3 C 0.8547(8) 0.9590(8) 0.2088(4) 0.070(3) Uani 1 1 d . . .
C4 C 0.9379(9) 1.0013(10) 0.2451(4) 0.105(4) Uani 1 1 d . . .
H4A H 0.9508 1.0729 0.2395 0.157 Uiso 1 1 calc R . .
H4B H 1.0074 0.9638 0.2474 0.157 Uiso 1 1 calc R . .
H4C H 0.9098 0.9950 0.2719 0.157 Uiso 1 1 calc R . .
C5 C 0.8302(13) 0.9411(13) 0.0669(6) 0.119(5) Uani 1 1 d . . .
C6 C 0.9002(13) 0.9851(15) 0.0359(5) 0.167(8) Uani 1 1 d . . .
H6A H 0.8514 1.0107 0.0102 0.251 Uiso 1 1 calc R . .
H6B H 0.9480 0.9321 0.0278 0.251 Uiso 1 1 calc R . .
H6C H 0.9458 1.0406 0.0500 0.251 Uiso 1 1 calc R . .
C7 C 0.4845(14) 0.8439(12) 0.0486(5) 0.132(6) Uani 1 1 d . . .
C8 C 0.3975(16) 0.8375(16) 0.0099(5) 0.197(10) Uani 1 1 d . . .
H8A H 0.4258 0.8641 -0.0148 0.296 Uiso 1 1 calc R . .
H8B H 0.3334 0.8775 0.0142 0.296 Uiso 1 1 calc R . .
H8C H 0.3754 0.7667 0.0046 0.296 Uiso 1 1 calc R . .
C9 C 0.4860(9) 0.8903(7) 0.1875(4) 0.075(3) Uani 1 1 d . . .
C10 C 0.3920(10) 0.9105(9) 0.2101(4) 0.098(4) Uani 1 1 d . . .
H10A H 0.3482 0.8487 0.2105 0.146 Uiso 1 1 calc R . .
H10B H 0.3452 0.9641 0.1951 0.146 Uiso 1 1 calc R . .
H10C H 0.4210 0.9319 0.2397 0.146 Uiso 1 1 calc R . .
C11 C 0.7265(7) 0.7256(7) 0.1434(3) 0.055(2) Uani 1 1 d . . .
C12 C 0.7607(8) 0.5667(8) 0.1752(3) 0.066(2) Uani 1 1 d . . .
H12 H 0.7552 0.5098 0.1930 0.079 Uiso 1 1 calc R . .
C13 C 0.8288(9) 0.5770(8) 0.1469(3) 0.068(3) Uani 1 1 d . . .
H13 H 0.8813 0.5288 0.1412 0.082 Uiso 1 1 calc R . .
C14 C 0.6084(7) 0.6623(7) 0.1969(3) 0.056(2) Uani 1 1 d . . .
C15 C 0.6311(8) 0.6910(7) 0.2410(3) 0.067(2) Uani 1 1 d . . .
C16 C 0.7442(9) 0.7280(8) 0.2636(3) 0.075(3) Uani 1 1 d . . .
H16 H 0.7872 0.7454 0.2408 0.090 Uiso 1 1 calc R . .
C17 C 0.7383(12) 0.8268(11) 0.2907(4) 0.113(4) Uani 1 1 d . . .
H17A H 0.7046 0.8814 0.2718 0.170 Uiso 1 1 calc R . .
H17B H 0.8130 0.8467 0.3045 0.170 Uiso 1 1 calc R . .
H17C H 0.6935 0.8139 0.3126 0.170 Uiso 1 1 calc R . .
C18 C 0.8117(10) 0.6457(9) 0.2926(4) 0.100(4) Uani 1 1 d . . .
H18A H 0.7793 0.6352 0.3182 0.150 Uiso 1 1 calc R . .
H18B H 0.8884 0.6681 0.3011 0.150 Uiso 1 1 calc R . .
H18C H 0.8096 0.5821 0.2766 0.150 Uiso 1 1 calc R . .
C19 C 0.5434(10) 0.6802(9) 0.2641(3) 0.082(3) Uani 1 1 d . . .
H19 H 0.5564 0.6992 0.2935 0.098 Uiso 1 1 calc R . .
C20 C 0.4398(10) 0.6432(9) 0.2460(4) 0.088(4) Uani 1 1 d . . .
H20 H 0.3830 0.6391 0.2624 0.106 Uiso 1 1 calc R . .
C21 C 0.4207(9) 0.6128(8) 0.2041(4) 0.086(3) Uani 1 1 d . . .
H21 H 0.3512 0.5844 0.1920 0.103 Uiso 1 1 calc R . .
C22 C 0.5049(9) 0.6232(7) 0.1777(4) 0.073(3) Uani 1 1 d . . .
C23 C 0.4777(9) 0.5862(10) 0.1298(4) 0.085(3) Uani 1 1 d . . .
H23 H 0.5380 0.6121 0.1154 0.102 Uiso 1 1 calc R . .
C24 C 0.3671(10) 0.6284(10) 0.1040(4) 0.114(4) Uani 1 1 d . . .
H24A H 0.3057 0.6055 0.1173 0.171 Uiso 1 1 calc R . .
H24B H 0.3564 0.6038 0.0744 0.171 Uiso 1 1 calc R . .
H24C H 0.3696 0.7026 0.1041 0.171 Uiso 1 1 calc R . .
C25 C 0.4807(14) 0.4683(11) 0.1271(6) 0.156(7) Uani 1 1 d . . .
H25A H 0.4806 0.4395 0.1555 0.234 Uiso 1 1 calc R . .
H25B H 0.5477 0.4471 0.1170 0.234 Uiso 1 1 calc R . .
H25C H 0.4155 0.4444 0.1070 0.234 Uiso 1 1 calc R . .
C26 C 0.8704(8) 0.7012(9) 0.0926(3) 0.072(3) Uani 1 1 d . . .
C27 C 0.9767(10) 0.7419(10) 0.1051(3) 0.086(3) Uani 1 1 d . . .
C28 C 1.0267(8) 0.7720(9) 0.1502(3) 0.081(3) Uani 1 1 d . . .
H28 H 0.9674 0.7671 0.1678 0.097 Uiso 1 1 calc R . .
C29 C 1.0715(10) 0.8806(10) 0.1544(4) 0.105(4) Uani 1 1 d . . .
H29A H 1.1377 0.8850 0.1414 0.158 Uiso 1 1 calc R . .
H29B H 1.0905 0.8990 0.1847 0.158 Uiso 1 1 calc R . .
H29C H 1.0151 0.9272 0.1396 0.158 Uiso 1 1 calc R . .
C30 C 1.1211(11) 0.6973(12) 0.1699(4) 0.119(5) Uani 1 1 d . . .
H30A H 1.0914 0.6284 0.1695 0.178 Uiso 1 1 calc R . .
H30B H 1.1510 0.7172 0.1995 0.178 Uiso 1 1 calc R . .
H30C H 1.1800 0.6994 0.1529 0.178 Uiso 1 1 calc R . .
C31 C 1.0402(11) 0.7504(13) 0.0718(4) 0.129(6) Uani 1 1 d . . .
H31 H 1.1148 0.7726 0.0786 0.155 Uiso 1 1 calc R . .
C32 C 0.9942(16) 0.7266(18) 0.0291(5) 0.172(9) Uani 1 1 d . . .
H32 H 1.0366 0.7364 0.0073 0.206 Uiso 1 1 calc R . .
C33 C 0.8877(15) 0.6890(17) 0.0184(5) 0.148(7) Uani 1 1 d . . .
H33 H 0.8573 0.6757 -0.0108 0.178 Uiso 1 1 calc R . .
C34 C 0.8220(10) 0.6697(10) 0.0508(4) 0.090(3) Uani 1 1 d . . .
C35 C 0.7044(12) 0.6254(11) 0.0371(4) 0.103(4) Uani 1 1 d . . .
H35 H 0.6613 0.6415 0.0601 0.123 Uiso 1 1 calc R . .
C36 C 0.6400(13) 0.6723(14) -0.0068(5) 0.140(6) Uani 1 1 d . . .
H36A H 0.6721 0.6463 -0.0307 0.210 Uiso 1 1 calc R . .
H36B H 0.6465 0.7462 -0.0058 0.210 Uiso 1 1 calc R . .
H36C H 0.5619 0.6532 -0.0109 0.210 Uiso 1 1 calc R . .
C37 C 0.7110(14) 0.5072(15) 0.0332(6) 0.160(7) Uani 1 1 d . . .
H37A H 0.7598 0.4896 0.0132 0.240 Uiso 1 1 calc R . .
H37B H 0.6370 0.4800 0.0226 0.240 Uiso 1 1 calc R . .
H37C H 0.7403 0.4782 0.0615 0.240 Uiso 1 1 calc R . .
C38 C -0.0020(16) 0.7878(16) 0.3991(7) 0.169(19) Uani 0.50 1 d PD . .
H38A H 0.0024 0.7808 0.3684 0.202 Uiso 0.50 1 calc PR . .
H38B H -0.0588 0.7395 0.4051 0.202 Uiso 0.50 1 calc PR . .
Cl1 Cl -0.0481(8) 0.9098(7) 0.4071(3) 0.134(3) Uani 0.50 1 d PD . .
Cl2 Cl 0.1257(7) 0.7505(8) 0.4295(2) 0.137(3) Uani 0.50 1 d PD . .
B1A B 0.7100(14) 0.9427(14) 0.9201(6) 0.165(4) Uiso 0.396(10) 1 d PDU A 1
F1A F 0.7782(19) 1.0234(17) 0.9369(8) 0.174(5) Uiso 0.396(10) 1 d PDU A 1
F2A F 0.6565(18) 0.966(2) 0.8784(5) 0.160(5) Uiso 0.396(10) 1 d PDU A 1
F3A F 0.773(2) 0.8549(16) 0.9191(8) 0.176(6) Uiso 0.396(10) 1 d PDU A 1
F4A F 0.6304(18) 0.925(2) 0.9456(7) 0.155(5) Uiso 0.396(10) 1 d PDU A 1
B1B B 0.7137(11) 0.9492(11) 0.9181(4) 0.165(4) Uiso 0.604(10) 1 d PDU A 2
F1B F 0.6685(13) 0.9286(13) 0.9546(4) 0.157(5) Uiso 0.604(10) 1 d PDU A 2
F2B F 0.7044(14) 1.0530(9) 0.9091(6) 0.173(5) Uiso 0.604(10) 1 d PDU A 2
F3B F 0.8253(10) 0.9212(14) 0.9258(5) 0.162(5) Uiso 0.604(10) 1 d PDU A 2
F4B F 0.6560(13) 0.8951(13) 0.8830(5) 0.170(5) Uiso 0.604(10) 1 d PDU A 2
B2A B 0.1540(10) 0.7896(9) 0.2917(4) 0.145(4) Uiso 0.699(9) 1 d PDU B 1
F5A F 0.2100(9) 0.8548(8) 0.2680(4) 0.133(4) Uiso 0.699(9) 1 d PDU B 1
F6A F 0.1438(12) 0.8395(9) 0.3298(4) 0.163(4) Uiso 0.699(9) 1 d PDU B 1
F7A F 0.0496(8) 0.7694(9) 0.2679(4) 0.142(4) Uiso 0.699(9) 1 d PDU B 1
F8A F 0.2138(10) 0.6994(8) 0.2995(4) 0.148(4) Uiso 0.699(9) 1 d PDU B 1
B2B B 0.1766(17) 0.7931(15) 0.3149(7) 0.151(4) Uiso 0.301(9) 1 d PDU B 2
F5B F 0.230(2) 0.826(2) 0.3554(7) 0.163(7) Uiso 0.301(9) 1 d PDU B 2
F6B F 0.0773(19) 0.8467(19) 0.3039(9) 0.153(5) Uiso 0.301(9) 1 d PDU B 2
F7B F 0.153(2) 0.6899(15) 0.3166(9) 0.146(6) Uiso 0.301(9) 1 d PDU B 2
F8B F 0.2458(19) 0.812(2) 0.2856(8) 0.140(5) Uiso 0.301(9) 1 d PDU B 2

loop_
_atom_site_aniso_label
_atom_site_aniso_U_11
_atom_site_aniso_U_22
_atom_site_aniso_U_33
_atom_site_aniso_U_23
_atom_site_aniso_U_13
_atom_site_aniso_U_12
Os 0.0588(2) 0.0574(2) 0.0675(3) 0.00788(18) 0.00902(16) 0.00327(19)
N1 0.091(6) 0.065(6) 0.088(6) 0.020(5) 0.001(5) 0.008(5)
N2 0.055(5) 0.062(5) 0.074(5) 0.009(4) 0.011(4) 0.006(4)
N3 0.084(7) 0.091(7) 0.083(6) 0.021(5) 0.014(5) -0.008(5)
N4 0.090(6) 0.079(6) 0.069(5) 0.004(4) -0.006(5) 0.011(5)
N5 0.053(4) 0.060(5) 0.083(5) -0.003(4) 0.008(4) 0.006(4)
N6 0.058(4) 0.053(4) 0.067(5) 0.005(3) 0.021(4) 0.005(3)
N7 0.050(4) 0.074(5) 0.058(4) -0.004(4) 0.014(3) 0.002(4)
C1 0.147(13) 0.102(11) 0.084(8) 0.022(8) 0.020(8) 0.009(10)
C2 0.192(17) 0.062(9) 0.225(19) 0.033(10) 0.012(14) 0.029(10)
C3 0.062(6) 0.057(6) 0.089(7) 0.001(5) 0.010(5) -0.008(5)
C4 0.090(9) 0.096(9) 0.118(10) -0.014(7) -0.007(7) -0.013(7)
C5 0.098(11) 0.118(12) 0.134(13) 0.032(10) 0.004(9) -0.006(9)
C6 0.144(14) 0.23(2) 0.146(14) 0.088(14) 0.073(12) -0.020(13)
C7 0.136(13) 0.115(12) 0.119(12) 0.002(9) -0.042(10) 0.019(9)
C8 0.21(2) 0.21(2) 0.126(13) -0.047(13) -0.082(13) 0.093(16)
C9 0.062(6) 0.060(7) 0.100(8) -0.007(5) 0.010(6) 0.003(5)
C10 0.088(8) 0.074(7) 0.143(11) -0.002(7) 0.053(8) 0.006(6)
C11 0.043(5) 0.059(5) 0.062(5) -0.001(4) 0.005(4) 0.006(4)
C12 0.071(6) 0.060(6) 0.067(6) 0.014(5) 0.015(5) 0.019(5)
C13 0.073(7) 0.060(6) 0.071(6) 0.004(5) 0.013(5) 0.016(5)
C14 0.048(5) 0.050(5) 0.074(6) 0.006(4) 0.021(4) 0.001(4)
C15 0.067(6) 0.060(6) 0.078(7) -0.001(5) 0.023(5) 0.010(5)
C16 0.075(7) 0.084(7) 0.069(6) -0.007(5) 0.023(5) -0.011(6)
C17 0.128(11) 0.110(10) 0.106(9) -0.035(8) 0.031(8) -0.032(9)
C18 0.085(8) 0.106(10) 0.106(9) 0.027(7) 0.013(7) 0.013(7)
C19 0.089(9) 0.091(8) 0.073(7) 0.008(6) 0.033(6) 0.016(7)
C20 0.067(7) 0.113(10) 0.096(8) 0.006(7) 0.043(6) 0.015(6)
C21 0.059(6) 0.086(8) 0.118(10) 0.013(7) 0.029(6) 0.004(5)
C22 0.071(6) 0.062(6) 0.092(7) 0.012(5) 0.030(5) 0.016(5)
C23 0.057(6) 0.104(9) 0.098(8) -0.023(7) 0.022(6) -0.007(6)
C24 0.083(8) 0.150(13) 0.102(9) -0.013(8) 0.000(7) -0.002(8)
C25 0.166(15) 0.096(11) 0.196(17) -0.064(11) 0.004(13) 0.013(10)
C26 0.067(6) 0.091(8) 0.061(6) -0.002(5) 0.022(5) 0.003(6)
C27 0.076(7) 0.122(10) 0.068(6) 0.009(6) 0.034(6) -0.002(7)
C28 0.056(6) 0.109(9) 0.080(7) -0.007(6) 0.018(5) 0.000(6)
C29 0.078(8) 0.142(13) 0.096(9) -0.007(8) 0.014(6) -0.022(8)
C30 0.098(10) 0.156(14) 0.100(9) -0.010(9) 0.012(7) 0.027(9)
C31 0.095(10) 0.208(18) 0.099(10) -0.007(10) 0.055(8) -0.020(10)
C32 0.136(15) 0.32(3) 0.075(10) -0.017(13) 0.051(10) -0.040(16)
C33 0.124(13) 0.25(2) 0.077(9) -0.020(11) 0.039(9) -0.020(14)
C34 0.088(8) 0.115(9) 0.070(7) -0.002(6) 0.028(6) 0.001(7)
C35 0.105(10) 0.122(11) 0.080(8) -0.009(8) 0.013(7) -0.027(8)
C36 0.126(12) 0.175(15) 0.105(11) -0.021(10) -0.018(9) -0.008(11)
C37 0.149(15) 0.154(17) 0.163(16) 0.001(13) -0.005(12) -0.034(13)
C38 0.15(3) 0.31(5) 0.049(13) 0.00(2) 0.045(16) -0.15(3)
Cl1 0.175(8) 0.144(7) 0.102(5) 0.006(5) 0.073(5) -0.045(6)
Cl2 0.140(6) 0.199(9) 0.082(4) 0.019(5) 0.046(4) -0.027(6)

loop_
_atom_type_symbol
_atom_type_description
_atom_type_scat_dispersion_real
_atom_type_scat_dispersion_imag
_atom_type_scat_source
C C 0.0033 0.0016 'International Tables Vol C Tables 4.2.6.8 and 6.1.1.4'
H H 0.0000 0.0000 'International Tables Vol C Tables 4.2.6.8 and 6.1.1.4'
N N 0.0061 0.0033 'International Tables Vol C Tables 4.2.6.8 and 6.1.1.4'
O O 0.0106 0.0060 'International Tables Vol C Tables 4.2.6.8 and 6.1.1.4'
F F 0.0171 0.0103 'International Tables Vol C Tables 4.2.6.8 and 6.1.1.4'
Cl Cl 0.1484 0.1585 'International Tables Vol C Tables 4.2.6.8 and 6.1.1.4'
B B 0.0013 0.0007 'International Tables Vol C Tables 4.2.6.8 and 6.1.1.4'
Os Os -1.2165 7.6030 'International Tables Vol C Tables 4.2.6.8 and 6.1.1.4'

loop_
_geom_angle_atom_site_label_1
_geom_angle_atom_site_label_2
_geom_angle_atom_site_label_3
_geom_angle
N3 Os N2 90.2(4)
N3 Os N4 88.6(4)
N2 Os N4 174.1(3)
N3 Os N5 169.3(4)
N2 Os N5 90.4(3)
N4 Os N5 89.7(4)
N3 Os N1 85.1(4)
N2 Os N1 86.7(3)
N4 Os N1 87.5(4)
N5 Os N1 84.2(4)
N3 Os C11 95.9(4)
N2 Os C11 90.0(3)
N4 Os C11 95.9(3)
N5 Os C11 94.8(3)
N1 Os C11 176.5(3)
C1 N1 Os 175.3(13)
C3 N2 Os 175.1(9)
C5 N3 Os 168.1(13)
C7 N4 Os 167.6(11)
C9 N5 Os 165.0(9)
C11 N6 C12 112.0(7)
C11 N6 C14 129.6(7)
C12 N6 C14 117.8(7)
C11 N7 C13 111.2(7)
C11 N7 C26 130.6(8)
C13 N7 C26 118.2(8)
N1 C1 C2 172.8(19)
C1 C2 H2A 109.5
C1 C2 H2B 109.5
H2A C2 H2B 109.5
C1 C2 H2C 109.5
H2A C2 H2C 109.5
H2B C2 H2C 109.5
N2 C3 C4 178.8(12)
C3 C4 H4A 109.5
C3 C4 H4B 109.5
H4A C4 H4B 109.5
C3 C4 H4C 109.5
H4A C4 H4C 109.5
H4B C4 H4C 109.5
N3 C5 C6 179(2)
C5 C6 H6A 109.5
C5 C6 H6B 109.5
H6A C6 H6B 109.5
C5 C6 H6C 109.5
H6A C6 H6C 109.5
H6B C6 H6C 109.5
N4 C7 C8 176.5(17)
C7 C8 H8A 109.5
C7 C8 H8B 109.5
H8A C8 H8B 109.5
C7 C8 H8C 109.5
H8A C8 H8C 109.5
H8B C8 H8C 109.5
N5 C9 C10 178.3(12)
C9 C10 H10A 109.5
C9 C10 H10B 109.5
H10A C10 H10B 109.5
C9 C10 H10C 109.5
H10A C10 H10C 109.5
H10B C10 H10C 109.5
N6 C11 N7 102.8(7)
N6 C11 Os 129.0(6)
N7 C11 Os 127.9(7)
C13 C12 N6 106.3(8)
C13 C12 H12 126.9
N6 C12 H12 126.9
C12 C13 N7 107.8(8)
C12 C13 H13 126.1
N7 C13 H13 126.1
C22 C14 C15 121.4(9)
C22 C14 N6 118.8(8)
C15 C14 N6 119.1(8)
C19 C15 C14 116.8(9)
C19 C15 C16 120.2(9)
C14 C15 C16 123.0(9)
C15 C16 C18 113.2(9)
C15 C16 C17 113.2(9)
C18 C16 C17 109.3(10)
C15 C16 H16 106.9
C18 C16 H16 106.9
C17 C16 H16 106.9
C16 C17 H17A 109.5
C16 C17 H17B 109.5
H17A C17 H17B 109.5
C16 C17 H17C 109.5
H17A C17 H17C 109.5
H17B C17 H17C 109.5
C16 C18 H18A 109.5
C16 C18 H18B 109.5
H18A C18 H18B 109.5
C16 C18 H18C 109.5
H18A C18 H18C 109.5
H18B C18 H18C 109.5
C20 C19 C15 123.3(10)
C20 C19 H19 118.4
C15 C19 H19 118.4
C21 C20 C19 119.1(10)
C21 C20 H20 120.4
C19 C20 H20 120.4
C20 C21 C22 121.3(11)
C20 C21 H21 119.3
C22 C21 H21 119.3
C14 C22 C21 118.1(10)
C14 C22 C23 123.2(9)
C21 C22 C23 118.7(10)
C24 C23 C25 110.8(11)
C24 C23 C22 113.9(9)
C25 C23 C22 111.1(11)
C24 C23 H23 106.8
C25 C23 H23 106.8
C22 C23 H23 106.8
C23 C24 H24A 109.5
C23 C24 H24B 109.5
H24A C24 H24B 109.5
C23 C24 H24C 109.5
H24A C24 H24C 109.5
H24B C24 H24C 109.5
C23 C25 H25A 109.5
C23 C25 H25B 109.5
H25A C25 H25B 109.5
C23 C25 H25C 109.5
H25A C25 H25C 109.5
H25B C25 H25C 109.5
C27 C26 C34 126.1(10)
C27 C26 N7 117.9(8)
C34 C26 N7 115.4(9)
C26 C27 C31 115.4(11)
C26 C27 C28 124.6(9)
C31 C27 C28 119.9(11)
C27 C28 C29 114.1(10)
C27 C28 C30 110.9(10)
C29 C28 C30 109.1(10)
C27 C28 H28 107.5
C29 C28 H28 107.5
C30 C28 H28 107.5
C28 C29 H29A 109.5
C28 C29 H29B 109.5
H29A C29 H29B 109.5
C28 C29 H29C 109.5
H29A C29 H29C 109.5
H29B C29 H29C 109.5
C28 C30 H30A 109.5
C28 C30 H30B 109.5
H30A C30 H30B 109.5
C28 C30 H30C 109.5
H30A C30 H30C 109.5
H30B C30 H30C 109.5
C32 C31 C27 121.1(13)
C32 C31 H31 119.4
C27 C31 H31 119.4
C33 C32 C31 120.8(14)
C33 C32 H32 119.6
C31 C32 H32 119.6
C32 C33 C34 121.3(14)
C32 C33 H33 119.4
C34 C33 H33 119.4
C26 C34 C33 115.0(12)
C26 C34 C35 125.8(10)
C33 C34 C35 119.0(12)
C34 C35 C37 109.8(12)
C34 C35 C36 112.8(11)
C37 C35 C36 110.0(12)
C34 C35 H35 108.0
C37 C35 H35 108.0
C36 C35 H35 108.0
C35 C36 H36A 109.5
C35 C36 H36B 109.5
H36A C36 H36B 109.5
C35 C36 H36C 109.5
H36A C36 H36C 109.5
H36B C36 H36C 109.5
C35 C37 H37A 109.5
C35 C37 H37B 109.5
H37A C37 H37B 109.5
C35 C37 H37C 109.5
H37A C37 H37C 109.5
H37B C37 H37C 109.5
Cl1 C38 Cl2 117.6(16)
Cl1 C38 H38A 107.9
Cl2 C38 H38A 107.9
Cl1 C38 H38B 107.9
Cl2 C38 H38B 107.9
H38A C38 H38B 107.2
F3A B1A F2A 109.4(9)
F3A B1A F1A 110.1(9)
F2A B1A F1A 109.4(9)
F3A B1A F4A 109.2(9)
F2A B1A F4A 109.0(9)
F1A B1A F4A 109.8(9)
F4B B1B F3B 109.9(9)
F4B B1B F2B 109.2(9)
F3B B1B F2B 109.5(9)
F4B B1B F1B 109.7(9)
F3B B1B F1B 109.3(9)
F2B B1B F1B 109.2(9)
F7A B2A F8A 109.6(8)
F7A B2A F6A 109.6(8)
F8A B2A F6A 112.1(9)
F7A B2A F5A 108.9(8)
F8A B2A F5A 108.8(8)
F6A B2A F5A 107.7(8)
F8B B2B F7B 111.0(9)
F8B B2B F6B 110.8(9)
F7B B2B F6B 108.8(9)
F8B B2B F5B 108.4(9)
F7B B2B F5B 109.6(9)
F6B B2B F5B 108.1(9)

loop_
_geom_bond_atom_site_label_1
_geom_bond_atom_site_label_2
_geom_bond_distance
Os N3 2.004(10)
Os N2 2.018(8)
Os N4 2.031(9)
Os N5 2.032(9)
Os N1 2.053(10)
Os C11 2.071(9)
N1 C1 1.067(15)
N2 C3 1.117(11)
N3 C5 1.105(16)
N4 C7 1.113(15)
N5 C9 1.117(13)
N6 C11 1.362(10)
N6 C12 1.396(11)
N6 C14 1.421(11)
N7 C11 1.368(10)
N7 C13 1.390(12)
N7 C26 1.463(11)
C1 C2 1.553(19)
C2 H2A 0.9600
C2 H2B 0.9600
C2 H2C 0.9600
C3 C4 1.469(14)
C4 H4A 0.9600
C4 H4B 0.9600
C4 H4C 0.9600
C5 C6 1.51(2)
C6 H6A 0.9600
C6 H6B 0.9600
C6 H6C 0.9600
C7 C8 1.446(19)
C8 H8A 0.9600
C8 H8B 0.9600
C8 H8C 0.9600
C9 C10 1.465(15)
C10 H10A 0.9600
C10 H10B 0.9600
C10 H10C 0.9600
C12 C13 1.318(13)
C12 H12 0.9300
C13 H13 0.9300
C14 C22 1.376(13)
C14 C15 1.398(13)
C15 C19 1.392(13)
C15 C16 1.494(13)
C16 C18 1.529(14)
C16 C17 1.539(15)
C16 H16 0.9800
C17 H17A 0.9600
C17 H17B 0.9600
C17 H17C 0.9600
C18 H18A 0.9600
C18 H18B 0.9600
C18 H18C 0.9600
C19 C20 1.360(15)
C19 H19 0.9300
C20 C21 1.339(16)
C20 H20 0.9300
C21 C22 1.426(14)
C21 H21 0.9300
C22 C23 1.541(15)
C23 C24 1.525(16)
C23 C25 1.528(17)
C23 H23 0.9800
C24 H24A 0.9600
C24 H24B 0.9600
C24 H24C 0.9600
C25 H25A 0.9600
C25 H25B 0.9600
C25 H25C 0.9600
C26 C27 1.374(14)
C26 C34 1.383(14)
C27 C31 1.404(14)
C27 C28 1.472(14)
C28 C29 1.504(15)
C28 C30 1.533(16)
C28 H28 0.9800
C29 H29A 0.9600
C29 H29B 0.9600
C29 H29C 0.9600
C30 H30A 0.9600
C30 H30B 0.9600
C30 H30C 0.9600
C31 C32 1.375(18)
C31 H31 0.9300
C32 C33 1.36(2)
C32 H32 0.9300
C33 C34 1.414(17)
C33 H33 0.9300
C34 C35 1.517(17)
C35 C37 1.538(19)
C35 C36 1.562(18)
C35 H35 0.9800
C36 H36A 0.9600
C36 H36B 0.9600
C36 H36C 0.9600
C37 H37A 0.9600
C37 H37B 0.9600
C37 H37C 0.9600
C38 Cl1 1.707(16)
C38 Cl2 1.721(16)
C38 H38A 0.9700
C38 H38B 0.9700
B1A F3A 1.371(10)
B1A F2A 1.371(10)
B1A F1A 1.372(10)
B1A F4A 1.373(10)
B1B F4B 1.372(10)
B1B F3B 1.372(10)
B1B F2B 1.372(10)
B1B F1B 1.374(10)
B2A F7A 1.363(10)
B2A F8A 1.370(10)
B2A F6A 1.374(10)
B2A F5A 1.376(10)
B2B F8B 1.367(10)
B2B F7B 1.369(10)
B2B F6B 1.373(10)
B2B F5B 1.373(10)
